data_1521291
loop_
_publ_author_name
'Madigou, V.'
'Nihoul, G.'
'Bouree, F.'
'Baudour, J.L.'
'Favotto, C.'
'Roubin, M.'

_publ_section_title
;
 Crystallographic structure of lead hafnate (Pb Hf O3) from neutron powder
 diffraction and electron microscopy
;
_journal_name_full 'Philosophical Magazine, Part A'
_journal_page_first 847
_journal_page_last 858
_journal_volume 79
_journal_year 1999
_chemical_formula_sum 'Hf O3 Pb'
_chemical_name_systematic 'Pb (Hf O3)'
_space_group_IT_number 55
_symmetry_space_group_name_Hall '-P 2 2ab'
_symmetry_space_group_name_H-M 'P b a m'
_cell_angle_alpha 90
_cell_angle_beta 90
_cell_angle_gamma 90
_cell_formula_units_Z 8
_cell_length_a 5.8404
_cell_length_b 11.7057
_cell_length_c 8.1751
_cell_volume 558.899
_citation_journal_id_ASTM PMAADG
_cod_data_source_file Madigou_PMAADG_1999_677.cif
_cod_data_source_block Hf1O3Pb1
_cod_original_cell_volume 558.8987
_cod_original_formula_sum 'Hf1 O3 Pb1'
_cod_database_code 1521291

loop_
_symmetry_equiv_pos_as_xyz
x,y,z
-x,-y,z
x+1/2,-y+1/2,-z
-x+1/2,y+1/2,-z
-x,-y,-z
x,y,-z
-x-1/2,y-1/2,z
x-1/2,-y-1/2,z

loop_
_atom_site_label
_atom_site_type_symbol
_atom_site_fract_x
_atom_site_fract_y
_atom_site_fract_z
_atom_site_occupancy
_atom_site_U_iso_or_equiv
O4 O-2 0 0.5 0.2068 1 0.0
Pb2 Pb+2 0.7072 0.1298 0.5 1 0.0
Hf1 Hf+4 0.2421 0.1255 0.2455 1 0.0
O2 O-2 0.3004 0.0983 0.5 1 0.0
O1 O-2 0.2671 0.1561 0 1 0.0
O3 O-2 0.028 0.259 0.281 1 0.0
O5 O-2 0 0 0.235 1 0.0
Pb1 Pb+2 0.7114 0.1232 0 1 0.0
